data_2236384
loop_
_publ_author_name
'Kumar, Mohan'
'Mallesha, L.'
'Sridhar, M. A.'
'Kapoor, Kamini'
'Gupta, Vivek K.'
'Kant, Rajni'

_publ_section_title
;
 <i>N</i>-(2-{[5-Bromo-2-(morpholin-4-yl)pyrimidin-4-yl]sulfanyl}-4-methoxyphenyl)-4-chlorobenzenesulfonamide
;
_journal_coeditor_code IS5183
_journal_issue 9
_journal_name_full 'Acta Crystallographica Section E'
_journal_page_first o2800
_journal_paper_doi 10.1107/S1600536812036689
_journal_volume 68
_journal_year 2012
_chemical_formula_iupac 'C21 H20 Br Cl N4 O4 S2'
_chemical_formula_moiety 'C21 H20 Br Cl N4 O4 S2'
_chemical_formula_sum 'C21 H20 Br Cl N4 O4 S2'
_chemical_formula_weight 571.89
_chemical_name_systematic
;
<i>N</i>-(2-{[5-Bromo-2-(morpholin-4-yl)pyrimidin-4-yl]sulfanyl}-4-
methoxyphenyl)-4-chlorobenzenesulfonamide
;
_space_group_IT_number 14
_symmetry_cell_setting monoclinic
_symmetry_space_group_name_Hall '-P 2yn'
_symmetry_space_group_name_H-M 'P 1 21/n 1'
_atom_sites_solution_hydrogens geom
_atom_sites_solution_primary direct
_atom_sites_solution_secondary difmap
_audit_creation_method SHELXL-97
_cell_angle_alpha 90.00
_cell_angle_beta 91.829(3)
_cell_angle_gamma 90.00
_cell_formula_units_Z 4
_cell_length_a 10.0311(3)
_cell_length_b 17.3096(6)
_cell_length_c 13.9223(4)
_cell_measurement_reflns_used 9194
_cell_measurement_temperature 293(2)
_cell_measurement_theta_max 28.9850
_cell_measurement_theta_min 3.5035
_cell_volume 2416.16(13)
_computing_cell_refinement 'CrysAlis PRO (Oxford Diffraction, 2010)'
_computing_data_collection 'CrysAlis PRO (Oxford Diffraction, 2010)'
_computing_data_reduction 'CrysAlis RED  (Oxford Diffraction, 2010)'
_computing_molecular_graphics 'ORTEP-3 (Farrugia, 1997)'
_computing_publication_material 'PLATON (Spek, 2009)'
_computing_structure_refinement 'SHELXL97 (Sheldrick, 2008)'
_computing_structure_solution 'SHELXS97 (Sheldrick, 2008)'
_diffrn_ambient_temperature 293(2)
_diffrn_detector_area_resol_mean 16.1049
_diffrn_measured_fraction_theta_full 0.997
_diffrn_measured_fraction_theta_max 0.997
_diffrn_measurement_device_type 'Oxford Diffraction Xcalibur Sapphire3'
_diffrn_measurement_method 'w scans'
_diffrn_radiation_monochromator graphite
_diffrn_radiation_source 'fine-focus sealed tube'
_diffrn_radiation_type MoK\a
_diffrn_radiation_wavelength 0.71073
_diffrn_reflns_av_R_equivalents 0.0476
_diffrn_reflns_av_sigmaI/netI 0.0367
_diffrn_reflns_limit_h_max 12
_diffrn_reflns_limit_h_min -12
_diffrn_reflns_limit_k_max 21
_diffrn_reflns_limit_k_min -21
_diffrn_reflns_limit_l_max 17
_diffrn_reflns_limit_l_min -17
_diffrn_reflns_number 26979
_diffrn_reflns_theta_full 26.00
_diffrn_reflns_theta_max 26.00
_diffrn_reflns_theta_min 3.70
_diffrn_standards_decay_% 0
_diffrn_standards_interval_count 0
_diffrn_standards_interval_time 0
_diffrn_standards_number 0
_exptl_absorpt_coefficient_mu 2.020
_exptl_absorpt_correction_T_max 0.668
_exptl_absorpt_correction_T_min 0.438
_exptl_absorpt_correction_type multi-scan
_exptl_absorpt_process_details '(CrysAlis PRO; Oxford Diffraction, 2010)'
_exptl_crystal_colour white
_exptl_crystal_density_diffrn 1.572
_exptl_crystal_density_method 'not measured'
_exptl_crystal_description block
_exptl_crystal_F_000 1160
_exptl_crystal_size_max 0.3
_exptl_crystal_size_mid 0.2
_exptl_crystal_size_min 0.2
_refine_diff_density_max 0.421
_refine_diff_density_min -0.654
_refine_ls_extinction_method none
_refine_ls_goodness_of_fit_ref 1.032
_refine_ls_hydrogen_treatment constr
_refine_ls_matrix_type full
_refine_ls_number_parameters 299
_refine_ls_number_reflns 4744
_refine_ls_number_restraints 0
_refine_ls_restrained_S_all 1.032
_refine_ls_R_factor_all 0.0713
_refine_ls_R_factor_gt 0.0451
_refine_ls_shift/su_max 0.001
_refine_ls_shift/su_mean 0.000
_refine_ls_structure_factor_coef Fsqd
_refine_ls_weighting_details 'calc w=1/[\s^2^(Fo^2^)+(0.0505P)^2^+1.7709P] where P=(Fo^2^+2Fc^2^)/3'
_refine_ls_weighting_scheme calc
_refine_ls_wR_factor_gt 0.1015
_refine_ls_wR_factor_ref 0.1167
_reflns_number_gt 3408
_reflns_number_total 4744
_reflns_threshold_expression I>2sigma(I)
_cod_data_source_file is5183.cif
_cod_data_source_block I
_cod_original_sg_symbol_H-M 'P 21/n'
_cod_database_code 2236384
_cod_database_fobs_code 2236384

loop_
_symmetry_equiv_pos_as_xyz
'x, y, z'
'-x+1/2, y+1/2, -z+1/2'
'-x, -y, -z'
'x-1/2, -y-1/2, z-1/2'

loop_
_atom_site_type_symbol
_atom_site_label
_atom_site_fract_x
_atom_site_fract_y
_atom_site_fract_z
_atom_site_U_iso_or_equiv
_atom_site_adp_type
_atom_site_calc_flag
_atom_site_refinement_flags
_atom_site_occupancy
_atom_site_symmetry_multiplicity
O O1 0.5036(3) 0.16095(19) 0.0690(2) 0.0825(9) Uani d . 1 1
O O2 0.6714(4) 0.24236(18) -0.00871(19) 0.0816(9) Uani d . 1 1
Br Br1 0.66487(4) 0.12100(3) 0.53546(3) 0.06449(16) Uani d . 1 1
S S2 0.69475(8) 0.25466(5) 0.37229(6) 0.0451(2) Uani d . 1 1
S S1 0.62576(11) 0.20307(6) 0.07413(7) 0.0605(3) Uani d . 1 1
Cl Cl1 1.06308(15) -0.03829(9) 0.18890(14) 0.1136(5) Uani d . 1 1
C C1 0.7553(4) 0.1383(2) 0.1103(3) 0.0516(9) Uani d . 1 1
C C2 0.8716(5) 0.1366(3) 0.0617(3) 0.0750(12) Uani d . 1 1
H H2 0.8858 0.1717 0.0125 0.090 Uiso calc R 1 1
C C3 0.9679(5) 0.0824(3) 0.0860(4) 0.0851(14) Uani d . 1 1
H H3 1.0470 0.0803 0.0531 0.102 Uiso calc R 1 1
C C4 0.9451(4) 0.0318(3) 0.1593(4) 0.0711(12) Uani d . 1 1
C C5 0.8317(4) 0.0349(2) 0.2101(3) 0.0647(11) Uani d . 1 1
H H5 0.8197 0.0012 0.2611 0.078 Uiso calc R 1 1
C C6 0.7347(4) 0.0882(2) 0.1854(3) 0.0582(10) Uani d . 1 1
H H6 0.6561 0.0903 0.2190 0.070 Uiso calc R 1 1
N N7 0.6095(3) 0.26564(17) 0.1598(2) 0.0492(7) Uani d . 1 1
H H7 0.5343 0.2686 0.1876 0.059 Uiso calc R 1 1
C C8 0.7152(3) 0.31610(19) 0.1908(2) 0.0405(7) Uani d . 1 1
C C9 0.7703(4) 0.3677(2) 0.1266(3) 0.0503(9) Uani d . 1 1
H H9 0.7367 0.3699 0.0636 0.060 Uiso calc R 1 1
C C10 0.8737(4) 0.4154(2) 0.1548(3) 0.0509(9) Uani d . 1 1
H H10 0.9106 0.4487 0.1105 0.061 Uiso calc R 1 1
C C11 0.9235(3) 0.41437(19) 0.2487(3) 0.0461(8) Uani d . 1 1
C C12 0.8665(3) 0.36557(19) 0.3139(2) 0.0431(8) Uani d . 1 1
H H12 0.8964 0.3659 0.3779 0.052 Uiso calc R 1 1
C C13 0.7647(3) 0.31593(18) 0.2847(2) 0.0382(7) Uani d . 1 1
O O14 1.0244(3) 0.46473(15) 0.2706(2) 0.0633(7) Uani d . 1 1
C C15 1.0716(5) 0.4676(3) 0.3673(4) 0.0833(14) Uani d . 1 1
H H15A 0.9983 0.4774 0.4083 0.125 Uiso calc R 1 1
H H15B 1.1362 0.5083 0.3748 0.125 Uiso calc R 1 1
H H15C 1.1123 0.4191 0.3845 0.125 Uiso calc R 1 1
C C16 0.8284(3) 0.18979(17) 0.3927(2) 0.0365(7) Uani d . 1 1
N N17 0.9356(2) 0.19637(14) 0.33991(18) 0.0367(6) Uani d . 1 1
C C18 1.0363(3) 0.14619(18) 0.3584(2) 0.0412(8) Uani d . 1 1
N N19 1.0348(3) 0.08998(17) 0.4253(2) 0.0555(8) Uani d . 1 1
C C20 0.9257(4) 0.0853(2) 0.4755(3) 0.0574(10) Uani d . 1 1
H H20 0.9215 0.0474 0.5227 0.069 Uiso calc R 1 1
C C21 0.8188(3) 0.13305(19) 0.4616(2) 0.0424(8) Uani d . 1 1
N N22 1.1446(3) 0.15306(17) 0.3042(2) 0.0521(7) Uani d . 1 1
C C23 1.2648(4) 0.1067(3) 0.3206(4) 0.0713(12) Uani d . 1 1
H H23A 1.2512 0.0708 0.3729 0.086 Uiso calc R 1 1
H H23B 1.2824 0.0769 0.2634 0.086 Uiso calc R 1 1
C C24 1.3790(4) 0.1560(3) 0.3443(4) 0.0766(13) Uani d . 1 1
H H24A 1.3669 0.1796 0.4066 0.092 Uiso calc R 1 1
H H24B 1.4591 0.1246 0.3486 0.092 Uiso calc R 1 1
O O25 1.3958(3) 0.2151(2) 0.2743(2) 0.0899(11) Uani d . 1 1
C C26 1.2790(4) 0.2613(3) 0.2621(4) 0.0846(15) Uani d . 1 1
H H26A 1.2934 0.2995 0.2125 0.101 Uiso calc R 1 1
H H26B 1.2632 0.2886 0.3215 0.101 Uiso calc R 1 1
C C27 1.1609(4) 0.2154(3) 0.2354(3) 0.0649(11) Uani d . 1 1
H H27A 1.0824 0.2482 0.2343 0.078 Uiso calc R 1 1
H H27B 1.1704 0.1940 0.1716 0.078 Uiso calc R 1 1

loop_
_atom_site_aniso_label
_atom_site_aniso_U_11
_atom_site_aniso_U_22
_atom_site_aniso_U_33
_atom_site_aniso_U_12
_atom_site_aniso_U_13
_atom_site_aniso_U_23
O1 0.0727(19) 0.083(2) 0.089(2) -0.0082(16) -0.0313(16) -0.0141(18)
O2 0.127(3) 0.079(2) 0.0388(15) 0.0099(19) -0.0027(15) 0.0047(14)
Br1 0.0599(3) 0.0763(3) 0.0583(3) -0.0100(2) 0.01681(19) 0.0202(2)
S2 0.0322(4) 0.0552(5) 0.0482(5) 0.0007(4) 0.0061(3) 0.0165(4)
S1 0.0729(7) 0.0615(6) 0.0461(5) -0.0010(5) -0.0126(5) -0.0021(5)
Cl1 0.0878(9) 0.0894(10) 0.1623(15) 0.0286(8) -0.0144(9) -0.0113(9)
C1 0.058(2) 0.049(2) 0.048(2) -0.0077(17) -0.0057(17) -0.0081(17)
C2 0.082(3) 0.076(3) 0.068(3) -0.001(3) 0.018(2) 0.006(2)
C3 0.069(3) 0.091(4) 0.096(4) 0.000(3) 0.018(3) -0.014(3)
C4 0.064(3) 0.058(3) 0.091(3) 0.003(2) -0.006(2) -0.014(2)
C5 0.064(3) 0.048(2) 0.082(3) -0.010(2) -0.007(2) 0.005(2)
C6 0.057(2) 0.054(2) 0.063(2) -0.0094(19) -0.0005(19) 0.001(2)
N7 0.0450(16) 0.0564(18) 0.0462(16) -0.0007(14) -0.0001(13) 0.0004(14)
C8 0.0393(17) 0.0421(19) 0.0405(18) 0.0066(14) 0.0061(14) 0.0035(14)
C9 0.063(2) 0.052(2) 0.0365(18) 0.0063(18) 0.0070(16) 0.0057(16)
C10 0.057(2) 0.045(2) 0.052(2) 0.0012(17) 0.0192(17) 0.0131(17)
C11 0.0397(18) 0.0387(19) 0.060(2) 0.0016(15) 0.0103(16) 0.0091(16)
C12 0.0398(17) 0.044(2) 0.0454(19) 0.0028(15) -0.0019(15) 0.0102(15)
C13 0.0346(16) 0.0376(17) 0.0426(18) 0.0048(13) 0.0061(14) 0.0103(14)
O14 0.0573(15) 0.0597(16) 0.0730(19) -0.0169(13) 0.0053(14) 0.0132(14)
C15 0.073(3) 0.086(3) 0.089(3) -0.032(3) -0.016(3) 0.017(3)
C16 0.0339(16) 0.0369(17) 0.0384(17) -0.0049(13) -0.0027(13) 0.0033(14)
N17 0.0300(13) 0.0380(15) 0.0420(15) -0.0040(11) -0.0004(11) 0.0057(12)
C18 0.0352(17) 0.0381(18) 0.050(2) -0.0063(14) -0.0007(15) 0.0013(15)
N19 0.0500(17) 0.0424(17) 0.074(2) 0.0040(14) 0.0052(16) 0.0190(15)
C20 0.060(2) 0.047(2) 0.065(2) -0.0005(18) 0.0028(19) 0.0229(19)
C21 0.0440(18) 0.0411(19) 0.0425(19) -0.0075(15) 0.0064(15) 0.0137(15)
N22 0.0364(15) 0.0505(18) 0.070(2) 0.0009(13) 0.0085(14) 0.0098(16)
C23 0.048(2) 0.067(3) 0.099(3) 0.015(2) 0.013(2) 0.000(2)
C24 0.042(2) 0.092(3) 0.095(3) -0.005(2) -0.006(2) 0.032(3)
O25 0.0371(14) 0.136(3) 0.096(2) -0.0163(16) -0.0023(14) 0.056(2)
C26 0.064(3) 0.101(4) 0.088(3) -0.025(3) -0.010(2) 0.043(3)
C27 0.040(2) 0.095(3) 0.060(2) -0.003(2) 0.0070(17) 0.017(2)

loop_
_atom_type_symbol
_atom_type_description
_atom_type_scat_dispersion_real
_atom_type_scat_dispersion_imag
_atom_type_scat_source
C C 0.0033 0.0016 'International Tables Vol C Tables 4.2.6.8 and 6.1.1.4'
H H 0.0000 0.0000 'International Tables Vol C Tables 4.2.6.8 and 6.1.1.4'
N N 0.0061 0.0033 'International Tables Vol C Tables 4.2.6.8 and 6.1.1.4'
O O 0.0106 0.0060 'International Tables Vol C Tables 4.2.6.8 and 6.1.1.4'
S S 0.1246 0.1234 'International Tables Vol C Tables 4.2.6.8 and 6.1.1.4'
Cl Cl 0.1484 0.1585 'International Tables Vol C Tables 4.2.6.8 and 6.1.1.4'
Br Br -0.2901 2.4595 'International Tables Vol C Tables 4.2.6.8 and 6.1.1.4'

loop_
_geom_angle_atom_site_label_1
_geom_angle_atom_site_label_2
_geom_angle_atom_site_label_3
_geom_angle
C16 S2 C13 100.11(14)
O1 S1 O2 120.05(19)
O1 S1 N7 105.76(18)
O2 S1 N7 108.56(17)
O1 S1 C1 108.13(18)
O2 S1 C1 106.19(19)
N7 S1 C1 107.62(16)
C2 C1 C6 120.8(4)
C2 C1 S1 120.1(3)
C6 C1 S1 119.1(3)
C1 C2 C3 119.6(4)
C1 C2 H2 120.2
C3 C2 H2 120.2
C4 C3 C2 119.0(4)
C4 C3 H3 120.5
C2 C3 H3 120.5
C5 C4 C3 121.7(4)
C5 C4 Cl1 118.6(4)
C3 C4 Cl1 119.7(4)
C4 C5 C6 119.6(4)
C4 C5 H5 120.2
C6 C5 H5 120.2
C5 C6 C1 119.3(4)
C5 C6 H6 120.4
C1 C6 H6 120.4
C8 N7 S1 122.6(2)
C8 N7 H7 118.7
S1 N7 H7 118.7
C13 C8 C9 118.1(3)
C13 C8 N7 121.6(3)
C9 C8 N7 120.3(3)
C10 C9 C8 120.9(3)
C10 C9 H9 119.5
C8 C9 H9 119.5
C9 C10 C11 120.6(3)
C9 C10 H10 119.7
C11 C10 H10 119.7
O14 C11 C12 124.5(3)
O14 C11 C10 116.4(3)
C12 C11 C10 119.0(3)
C11 C12 C13 120.3(3)
C11 C12 H12 119.9
C13 C12 H12 119.9
C8 C13 C12 121.0(3)
C8 C13 S2 120.8(2)
C12 C13 S2 118.1(2)
C11 O14 C15 117.3(3)
O14 C15 H15A 109.5
O14 C15 H15B 109.5
H15A C15 H15B 109.5
O14 C15 H15C 109.5
H15A C15 H15C 109.5
H15B C15 H15C 109.5
N17 C16 C21 121.5(3)
N17 C16 S2 118.8(2)
C21 C16 S2 119.7(2)
C16 N17 C18 117.0(3)
N19 C18 N22 118.5(3)
N19 C18 N17 124.9(3)
N22 C18 N17 116.6(3)
C20 N19 C18 116.0(3)
N19 C20 C21 123.3(3)
N19 C20 H20 118.3
C21 C20 H20 118.3
C20 C21 C16 117.3(3)
C20 C21 Br1 120.5(2)
C16 C21 Br1 122.2(2)
C18 N22 C27 122.9(3)
C18 N22 C23 122.7(3)
C27 N22 C23 113.7(3)
C24 C23 N22 110.6(4)
C24 C23 H23A 109.5
N22 C23 H23A 109.5
C24 C23 H23B 109.5
N22 C23 H23B 109.5
H23A C23 H23B 108.1
O25 C24 C23 112.0(4)
O25 C24 H24A 109.2
C23 C24 H24A 109.2
O25 C24 H24B 109.2
C23 C24 H24B 109.2
H24A C24 H24B 107.9
C26 O25 C24 111.7(3)
O25 C26 C27 112.4(4)
O25 C26 H26A 109.1
C27 C26 H26A 109.1
O25 C26 H26B 109.1
C27 C26 H26B 109.1
H26A C26 H26B 107.8
N22 C27 C26 110.0(3)
N22 C27 H27A 109.7
C26 C27 H27A 109.7
N22 C27 H27B 109.7
C26 C27 H27B 109.7
H27A C27 H27B 108.2

loop_
_geom_bond_atom_site_label_1
_geom_bond_atom_site_label_2
_geom_bond_distance
O1 S1 1.426(3)
O2 S1 1.427(3)
Br1 C21 1.894(3)
S2 C16 1.765(3)
S2 C13 1.777(3)
S1 N7 1.623(3)
S1 C1 1.777(4)
Cl1 C4 1.736(5)
C1 C2 1.367(6)
C1 C6 1.379(5)
C2 C3 1.381(7)
C2 H2 0.9300
C3 C4 1.368(7)
C3 H3 0.9300
C4 C5 1.360(6)
C5 C6 1.376(6)
C5 H5 0.9300
C6 H6 0.9300
N7 C8 1.430(4)
N7 H7 0.8600
C8 C13 1.384(4)
C8 C9 1.391(5)
C9 C10 1.374(5)
C9 H9 0.9300
C10 C11 1.384(5)
C10 H10 0.9300
C11 O14 1.363(4)
C11 C12 1.378(4)
C12 C13 1.386(4)
C12 H12 0.9300
O14 C15 1.414(5)
C15 H15A 0.9600
C15 H15B 0.9600
C15 H15C 0.9600
C16 N17 1.326(4)
C16 C21 1.379(4)
N17 C18 1.351(4)
C18 N19 1.347(4)
C18 N22 1.348(4)
N19 C20 1.320(5)
C20 C21 1.363(5)
C20 H20 0.9300
N22 C27 1.455(5)
N22 C23 1.461(5)
C23 C24 1.458(6)
C23 H23A 0.9700
C23 H23B 0.9700
C24 O25 1.426(5)
C24 H24A 0.9700
C24 H24B 0.9700
O25 C26 1.424(5)
C26 C27 1.465(6)
C26 H26A 0.9700
C26 H26B 0.9700
C27 H27A 0.9700
C27 H27B 0.9700

loop_
_geom_hbond_atom_site_label_D
_geom_hbond_atom_site_label_H
_geom_hbond_atom_site_label_A
_geom_hbond_site_symmetry_A
_geom_hbond_distance_DH
_geom_hbond_distance_HA
_geom_hbond_distance_DA
_geom_hbond_angle_DHA
_geom_hbond_publ_flag
N7 H7 O25 1_455 0.86 2.09 2.849(4) 148 yes
C20 H20 N19 3_756 0.93 2.52 3.352(5) 149 yes

loop_
_geom_torsion_atom_site_label_1
_geom_torsion_atom_site_label_2
_geom_torsion_atom_site_label_3
_geom_torsion_atom_site_label_4
_geom_torsion
O1 S1 C1 C2 132.3(3)
O2 S1 C1 C2 2.2(4)
N7 S1 C1 C2 -113.9(3)
O1 S1 C1 C6 -45.3(3)
O2 S1 C1 C6 -175.4(3)
N7 S1 C1 C6 68.5(3)
C6 C1 C2 C3 2.1(6)
S1 C1 C2 C3 -175.5(4)
C1 C2 C3 C4 -0.6(7)
C2 C3 C4 C5 -1.6(7)
C2 C3 C4 Cl1 178.4(4)
C3 C4 C5 C6 2.4(7)
Cl1 C4 C5 C6 -177.6(3)
C4 C5 C6 C1 -0.9(6)
C2 C1 C6 C5 -1.3(6)
S1 C1 C6 C5 176.3(3)
O1 S1 N7 C8 176.2(3)
O2 S1 N7 C8 -53.7(3)
C1 S1 N7 C8 60.8(3)
S1 N7 C8 C13 -121.0(3)
S1 N7 C8 C9 59.7(4)
C13 C8 C9 C10 2.0(5)
N7 C8 C9 C10 -178.7(3)
C8 C9 C10 C11 -1.4(5)
C9 C10 C11 O14 -178.8(3)
C9 C10 C11 C12 -1.0(5)
O14 C11 C12 C13 -179.6(3)
C10 C11 C12 C13 2.8(5)
C9 C8 C13 C12 -0.2(5)
N7 C8 C13 C12 -179.5(3)
C9 C8 C13 S2 177.3(2)
N7 C8 C13 S2 -2.0(4)
C11 C12 C13 C8 -2.2(5)
C11 C12 C13 S2 -179.8(2)
C16 S2 C13 C8 111.6(3)
C16 S2 C13 C12 -70.9(3)
C12 C11 O14 C15 -1.2(5)
C10 C11 O14 C15 176.6(4)
C13 S2 C16 N17 -4.3(3)
C13 S2 C16 C21 176.6(3)
C21 C16 N17 C18 -1.6(4)
S2 C16 N17 C18 179.3(2)
C16 N17 C18 N19 0.8(5)
C16 N17 C18 N22 179.7(3)
N22 C18 N19 C20 -179.2(3)
N17 C18 N19 C20 -0.3(5)
C18 N19 C20 C21 0.6(6)
N19 C20 C21 C16 -1.4(6)
N19 C20 C21 Br1 178.9(3)
N17 C16 C21 C20 1.9(5)
S2 C16 C21 C20 -179.0(3)
N17 C16 C21 Br1 -178.3(2)
S2 C16 C21 Br1 0.8(4)
N19 C18 N22 C27 -175.0(3)
N17 C18 N22 C27 6.0(5)
N19 C18 N22 C23 -5.6(5)
N17 C18 N22 C23 175.4(3)
C18 N22 C23 C24 -118.5(4)
C27 N22 C23 C24 51.7(5)
N22 C23 C24 O25 -53.3(5)
C23 C24 O25 C26 56.6(6)
C24 O25 C26 C27 -56.8(5)
C18 N22 C27 C26 118.8(4)
C23 N22 C27 C26 -51.5(5)
O25 C26 C27 N22 53.5(5)

loop_
_cod_related_entry_id
_cod_related_entry_database
_cod_related_entry_code
1 ChemSpider 30658100
